data_2236609
loop_
_publ_author_name
'Su, Bi-Yun'
'Qin, Wen-Long'
'Wang, Jia-Xiang'

_publ_section_title
;
 2,5-Dimethyl-<i>N</i>-[1-(1<i>H</i>-pyrrol-2-yl)ethylidene]aniline
;
_journal_coeditor_code RZ5010
_journal_issue 11
_journal_name_full 'Acta Crystallographica Section E'
_journal_page_first o3088
_journal_paper_doi 10.1107/S1600536812040858
_journal_volume 68
_journal_year 2012
_chemical_formula_iupac 'C14 H16 N2'
_chemical_formula_moiety 'C14 H16 N2'
_chemical_formula_sum 'C14 H16 N2'
_chemical_formula_weight 212.29
_chemical_name_systematic
;
2,5-Dimethyl-<i>N</i>-[1-(1<i>H</i>-pyrrol-2-yl)ethylidene]aniline
;
_space_group_IT_number 14
_symmetry_cell_setting monoclinic
_symmetry_space_group_name_Hall '-P 2yn'
_symmetry_space_group_name_H-M 'P 1 21/n 1'
_atom_sites_solution_hydrogens geom
_atom_sites_solution_primary direct
_atom_sites_solution_secondary difmap
_audit_creation_method SHELXL-97
_cell_angle_alpha 90.00
_cell_angle_beta 113.118(2)
_cell_angle_gamma 90.00
_cell_formula_units_Z 4
_cell_length_a 12.5894(17)
_cell_length_b 7.3109(10)
_cell_length_c 14.8425(19)
_cell_measurement_reflns_used 2093
_cell_measurement_temperature 296(2)
_cell_measurement_theta_max 25.98
_cell_measurement_theta_min 2.72
_cell_volume 1256.4(3)
_computing_cell_refinement 'SAINT (Bruker,2008)'
_computing_data_collection 'APEX2 (Bruker,2008)'
_computing_data_reduction 'SAINT (Bruker,2008)'
_computing_molecular_graphics 'SHELXTL (Sheldrick, 2008)'
_computing_publication_material 'publCIF (Westrip, 2010)'
_computing_structure_refinement 'SHELXL97 (Sheldrick, 2008)'
_computing_structure_solution 'SHELXS97 (Sheldrick, 2008)'
_diffrn_ambient_temperature 296(2)
_diffrn_measured_fraction_theta_full 0.991
_diffrn_measured_fraction_theta_max 0.991
_diffrn_measurement_device_type 'Bruker APEXII CCD'
_diffrn_measurement_method '\f and \w scans'
_diffrn_radiation_monochromator graphite
_diffrn_radiation_source 'fine-focus sealed tube'
_diffrn_radiation_type MoK\a
_diffrn_radiation_wavelength 0.71073
_diffrn_reflns_av_R_equivalents 0.0208
_diffrn_reflns_av_sigmaI/netI 0.0253
_diffrn_reflns_limit_h_max 13
_diffrn_reflns_limit_h_min -15
_diffrn_reflns_limit_k_max 8
_diffrn_reflns_limit_k_min -8
_diffrn_reflns_limit_l_max 15
_diffrn_reflns_limit_l_min -18
_diffrn_reflns_number 6463
_diffrn_reflns_theta_full 25.98
_diffrn_reflns_theta_max 25.98
_diffrn_reflns_theta_min 2.72
_exptl_absorpt_coefficient_mu 0.067
_exptl_absorpt_correction_T_max 0.9899
_exptl_absorpt_correction_T_min 0.9757
_exptl_absorpt_correction_type multi-scan
_exptl_absorpt_process_details '(SADABS; Bruker, 2008)'
_exptl_crystal_colour colourless
_exptl_crystal_density_diffrn 1.122
_exptl_crystal_density_method 'not measured'
_exptl_crystal_description block
_exptl_crystal_F_000 456
_exptl_crystal_size_max 0.37
_exptl_crystal_size_mid 0.28
_exptl_crystal_size_min 0.15
_refine_diff_density_max 0.219
_refine_diff_density_min -0.158
_refine_ls_extinction_coef 0.030(5)
_refine_ls_extinction_expression Fc^*^=kFc[1+0.001xFc^2^\l^3^/sin(2\q)]^-1/4^
_refine_ls_extinction_method SHELXL
_refine_ls_goodness_of_fit_ref 0.959
_refine_ls_hydrogen_treatment constr
_refine_ls_matrix_type full
_refine_ls_number_parameters 149
_refine_ls_number_reflns 2441
_refine_ls_number_restraints 0
_refine_ls_restrained_S_all 0.959
_refine_ls_R_factor_all 0.0572
_refine_ls_R_factor_gt 0.0450
_refine_ls_shift/su_max 0.001
_refine_ls_shift/su_mean 0.000
_refine_ls_structure_factor_coef Fsqd
_refine_ls_weighting_details 'calc w=1/[\s^2^(Fo^2^)+(0.1000P)^2^+0.1684P] where P=(Fo^2^+2Fc^2^)/3'
_refine_ls_weighting_scheme calc
_refine_ls_wR_factor_gt 0.1415
_refine_ls_wR_factor_ref 0.1556
_reflns_number_gt 1885
_reflns_number_total 2441
_reflns_threshold_expression >2sigma(I)
_cod_data_source_file rz5010.cif
_cod_data_source_block I
_cod_original_sg_symbol_H-M 'P 21/n'
_cod_database_code 2236609
_cod_database_fobs_code 2236609

loop_
_symmetry_equiv_pos_as_xyz
'x, y, z'
'-x+1/2, y+1/2, -z+1/2'
'-x, -y, -z'
'x-1/2, -y-1/2, z-1/2'

loop_
_atom_site_type_symbol
_atom_site_label
_atom_site_fract_x
_atom_site_fract_y
_atom_site_fract_z
_atom_site_U_iso_or_equiv
_atom_site_adp_type
_atom_site_calc_flag
_atom_site_refinement_flags
_atom_site_occupancy
_atom_site_symmetry_multiplicity
N N1 0.02765(11) 0.93936(18) 0.15136(9) 0.0509(4) Uani d . 1 1
H H1 -0.0111 0.9621 0.0903 0.061 Uiso calc R 1 1
N N2 0.16704(11) 0.92217(17) 0.04350(9) 0.0493(4) Uani d . 1 1
C C1 -0.01726(14) 0.9302(2) 0.22049(12) 0.0556(5) Uani d . 1 1
H H1A -0.0944 0.9481 0.2098 0.067 Uiso calc R 1 1
C C2 0.06832(16) 0.8908(2) 0.30727(13) 0.0606(5) Uani d . 1 1
H H2 0.0608 0.8759 0.3667 0.073 Uiso calc R 1 1
C C3 0.17118(15) 0.8764(2) 0.29152(12) 0.0572(5) Uani d . 1 1
H H3 0.2441 0.8510 0.3388 0.069 Uiso calc R 1 1
C C4 0.14446(13) 0.90679(19) 0.19355(11) 0.0447(4) Uani d . 1 1
C C5 0.21617(12) 0.90262(18) 0.13711(11) 0.0429(4) Uani d . 1 1
C C6 0.34366(13) 0.8754(3) 0.19343(12) 0.0584(5) Uani d . 1 1
H H6A 0.3790 0.8420 0.1491 0.088 Uiso calc R 1 1
H H6B 0.3559 0.7799 0.2409 0.088 Uiso calc R 1 1
H H6C 0.3774 0.9870 0.2263 0.088 Uiso calc R 1 1
C C7 0.23363(12) 0.9170(2) -0.01501(11) 0.0463(4) Uani d . 1 1
C C8 0.29383(12) 1.0713(2) -0.02269(11) 0.0495(4) Uani d . 1 1
H H8 0.2956 1.1732 0.0154 0.059 Uiso calc R 1 1
C C9 0.35159(13) 1.0782(2) -0.08547(12) 0.0519(4) Uani d . 1 1
C C10 0.34733(15) 0.9243(2) -0.14132(12) 0.0593(5) Uani d . 1 1
H H10 0.3852 0.9247 -0.1840 0.071 Uiso calc R 1 1
C C11 0.28748(15) 0.7705(2) -0.13432(12) 0.0596(5) Uani d . 1 1
H H11 0.2865 0.6689 -0.1723 0.072 Uiso calc R 1 1
C C12 0.22837(14) 0.7620(2) -0.07228(11) 0.0519(4) Uani d . 1 1
C C13 0.41634(15) 1.2478(3) -0.09201(14) 0.0697(6) Uani d . 1 1
H H13A 0.4961 1.2359 -0.0489 0.105 Uiso calc R 1 1
H H13B 0.3837 1.3525 -0.0733 0.105 Uiso calc R 1 1
H H13C 0.4104 1.2630 -0.1581 0.105 Uiso calc R 1 1
C C14 0.16000(19) 0.5964(3) -0.06737(16) 0.0763(6) Uani d . 1 1
H H14A 0.1561 0.5120 -0.1181 0.115 Uiso calc R 1 1
H H14B 0.0833 0.6330 -0.0762 0.115 Uiso calc R 1 1
H H14C 0.1969 0.5386 -0.0047 0.115 Uiso calc R 1 1

loop_
_atom_site_aniso_label
_atom_site_aniso_U_11
_atom_site_aniso_U_22
_atom_site_aniso_U_33
_atom_site_aniso_U_12
_atom_site_aniso_U_13
_atom_site_aniso_U_23
N1 0.0432(7) 0.0719(9) 0.0400(7) 0.0059(6) 0.0191(6) 0.0070(6)
N2 0.0423(7) 0.0664(9) 0.0424(7) 0.0002(6) 0.0202(6) -0.0022(6)
C1 0.0489(9) 0.0738(11) 0.0523(10) 0.0075(8) 0.0288(8) 0.0091(8)
C2 0.0652(10) 0.0790(12) 0.0473(9) 0.0149(9) 0.0326(8) 0.0163(8)
C3 0.0541(9) 0.0734(11) 0.0453(9) 0.0149(8) 0.0209(7) 0.0138(8)
C4 0.0438(8) 0.0480(8) 0.0448(8) 0.0050(6) 0.0201(7) 0.0048(6)
C5 0.0433(8) 0.0435(8) 0.0443(8) 0.0028(6) 0.0199(7) 0.0018(6)
C6 0.0464(9) 0.0780(11) 0.0532(10) 0.0155(8) 0.0224(8) 0.0126(8)
C7 0.0386(7) 0.0633(10) 0.0379(8) 0.0077(6) 0.0160(6) 0.0014(6)
C8 0.0434(8) 0.0631(10) 0.0434(9) 0.0018(7) 0.0186(7) -0.0037(7)
C9 0.0407(8) 0.0717(11) 0.0447(9) 0.0111(7) 0.0182(7) 0.0096(7)
C10 0.0574(10) 0.0814(13) 0.0470(9) 0.0206(9) 0.0290(8) 0.0107(8)
C11 0.0686(11) 0.0677(11) 0.0442(9) 0.0206(9) 0.0240(8) -0.0019(7)
C12 0.0515(9) 0.0592(10) 0.0417(8) 0.0093(7) 0.0146(7) 0.0018(7)
C13 0.0578(10) 0.0887(14) 0.0699(12) -0.0006(9) 0.0330(9) 0.0152(10)
C14 0.0877(14) 0.0680(13) 0.0735(14) -0.0043(10) 0.0318(12) -0.0063(9)

loop_
_atom_type_symbol
_atom_type_description
_atom_type_scat_dispersion_real
_atom_type_scat_dispersion_imag
_atom_type_scat_source
C C 0.0033 0.0016 'International Tables Vol C Tables 4.2.6.8 and 6.1.1.4'
H H 0.0000 0.0000 'International Tables Vol C Tables 4.2.6.8 and 6.1.1.4'
N N 0.0061 0.0033 'International Tables Vol C Tables 4.2.6.8 and 6.1.1.4'

loop_
_geom_angle_atom_site_label_1
_geom_angle_atom_site_label_2
_geom_angle_atom_site_label_3
_geom_angle
C1 N1 C4 109.68(13)
C1 N1 H1 125.2
C4 N1 H1 125.2
C5 N2 C7 120.42(13)
C2 C1 N1 108.68(14)
C2 C1 H1A 125.7
N1 C1 H1A 125.7
C1 C2 C3 107.46(15)
C1 C2 H2 126.3
C3 C2 H2 126.3
C4 C3 C2 107.72(15)
C4 C3 H3 126.1
C2 C3 H3 126.1
N1 C4 C3 106.46(13)
N1 C4 C5 122.47(13)
C3 C4 C5 131.04(14)
N2 C5 C4 118.40(13)
N2 C5 C6 124.76(13)
C4 C5 C6 116.83(13)
C5 C6 H6A 109.5
C5 C6 H6B 109.5
H6A C6 H6B 109.5
C5 C6 H6C 109.5
H6A C6 H6C 109.5
H6B C6 H6C 109.5
C8 C7 C12 120.27(14)
C8 C7 N2 119.97(13)
C12 C7 N2 119.44(13)
C7 C8 C9 122.06(14)
C7 C8 H8 119.0
C9 C8 H8 119.0
C10 C9 C8 117.65(15)
C10 C9 C13 121.59(15)
C8 C9 C13 120.75(15)
C11 C10 C9 120.68(15)
C11 C10 H10 119.7
C9 C10 H10 119.7
C10 C11 C12 122.33(15)
C10 C11 H11 118.8
C12 C11 H11 118.8
C11 C12 C7 117.00(15)
C11 C12 C14 122.13(15)
C7 C12 C14 120.86(14)
C9 C13 H13A 109.5
C9 C13 H13B 109.5
H13A C13 H13B 109.5
C9 C13 H13C 109.5
H13A C13 H13C 109.5
H13B C13 H13C 109.5
C12 C14 H14A 109.5
C12 C14 H14B 109.5
H14A C14 H14B 109.5
C12 C14 H14C 109.5
H14A C14 H14C 109.5
H14B C14 H14C 109.5

loop_
_geom_bond_atom_site_label_1
_geom_bond_atom_site_label_2
_geom_bond_distance
N1 C1 1.3536(19)
N1 C4 1.3742(19)
N1 H1 0.8600
N2 C5 1.288(2)
N2 C7 1.4248(18)
C1 C2 1.346(2)
C1 H1A 0.9300
C2 C3 1.407(2)
C2 H2 0.9300
C3 C4 1.376(2)
C3 H3 0.9300
C4 C5 1.453(2)
C5 C6 1.504(2)
C6 H6A 0.9600
C6 H6B 0.9600
C6 H6C 0.9600
C7 C8 1.388(2)
C7 C12 1.403(2)
C8 C9 1.390(2)
C8 H8 0.9300
C9 C10 1.386(2)
C9 C13 1.508(2)
C10 C11 1.380(2)
C10 H10 0.9300
C11 C12 1.394(2)
C11 H11 0.9300
C12 C14 1.504(2)
C13 H13A 0.9600
C13 H13B 0.9600
C13 H13C 0.9600
C14 H14A 0.9600
C14 H14B 0.9600
C14 H14C 0.9600

loop_
_geom_hbond_atom_site_label_D
_geom_hbond_atom_site_label_H
_geom_hbond_atom_site_label_A
_geom_hbond_site_symmetry_A
_geom_hbond_distance_DH
_geom_hbond_distance_HA
_geom_hbond_distance_DA
_geom_hbond_angle_DHA
N1 H1 N2 3_575 0.86 2.34 3.1354(18) 154.9
C1 H1A Cg1 3_575 0.93 2.65 3.4298(16) 142

loop_
_geom_torsion_atom_site_label_1
_geom_torsion_atom_site_label_2
_geom_torsion_atom_site_label_3
_geom_torsion_atom_site_label_4
_geom_torsion
C4 N1 C1 C2 -0.40(19)
N1 C1 C2 C3 0.5(2)
C1 C2 C3 C4 -0.4(2)
C1 N1 C4 C3 0.13(17)
C1 N1 C4 C5 178.29(13)
C2 C3 C4 N1 0.17(18)
C2 C3 C4 C5 -177.76(15)
C7 N2 C5 C4 -179.32(12)
C7 N2 C5 C6 0.7(2)
N1 C4 C5 N2 -3.2(2)
C3 C4 C5 N2 174.48(16)
N1 C4 C5 C6 176.84(14)
C3 C4 C5 C6 -5.5(2)
C5 N2 C7 C8 -80.71(18)
C5 N2 C7 C12 105.74(16)
C12 C7 C8 C9 -0.7(2)
N2 C7 C8 C9 -174.23(13)
C7 C8 C9 C10 0.1(2)
C7 C8 C9 C13 -179.93(15)
C8 C9 C10 C11 0.1(2)
C13 C9 C10 C11 -179.93(15)
C9 C10 C11 C12 0.5(3)
C10 C11 C12 C7 -1.1(2)
C10 C11 C12 C14 177.92(16)
C8 C7 C12 C11 1.2(2)
N2 C7 C12 C11 174.73(13)
C8 C7 C12 C14 -177.81(15)
N2 C7 C12 C14 -4.3(2)

loop_
_cod_related_entry_id
_cod_related_entry_database
_cod_related_entry_code
1 ChemSpider 30658162
